data_4065911
loop_
_publ_author_name
'C\'ampora, Juan'
'Palma, Pilar'
'P\'erez, Carmen M.'
'Rodr\'iguez-Delgado, Antonio'
'\'Alvarez, Eleuterio'
'Guti\'errez-Puebla, Enrique'

_publ_section_title
;
 Synthesis and Reactions of Manganese(II) Dialkyl Complexes Containing
 Monodentate and Bidentate Nitrogen Ligands
;
_journal_issue 13
_journal_name_full Organometallics
_journal_page_first 2960
_journal_paper_doi 10.1021/om100190g
_journal_volume 29
_journal_year 2010
_chemical_formula_moiety 'C40 H52 Mn2'
_chemical_formula_sum 'C40 H52 Mn2'
_chemical_formula_weight 642.70
_chemical_name_systematic
; 
 ? 
;
_space_group_IT_number 14
_symmetry_cell_setting monoclinic
_symmetry_space_group_name_Hall '-P 2yn'
_symmetry_space_group_name_H-M 'P 1 21/n 1'
_atom_sites_solution_hydrogens geom
_atom_sites_solution_primary direct
_atom_sites_solution_secondary difmap
_audit_creation_method SHELXL-97
_cell_angle_alpha 90.00
_cell_angle_beta 105.4240(10)
_cell_angle_gamma 90.00
_cell_formula_units_Z 2
_cell_length_a 8.5025(8)
_cell_length_b 19.7480(18)
_cell_length_c 10.6044(10)
_cell_measurement_reflns_used 3617
_cell_measurement_temperature 100(2)
_cell_measurement_theta_max 28.61
_cell_measurement_theta_min 2.69
_cell_volume 1716.4(3)
_computing_cell_refinement 'SAINT v.7.06a (Bruker-Nonius, 2003)'
_computing_data_collection 'APEX2 v.1.0-8 (Bruker-Nonius, 2003)'
_computing_data_reduction 'SAINT v.7.06a (Bruker-Nonius, 2003)'
_computing_molecular_graphics 'SHELXTL v.6.10 (Sheldrick, 2000)'
_computing_publication_material 'SHELXTL v.6.10 (Sheldrick, 2000)'
_computing_structure_refinement 'SHELXTL v.6.10 (Sheldrick, 2000)'
_computing_structure_solution 'SHELXTL v.6.10 (Sheldrick, 2000)'
_diffrn_ambient_temperature 100(2)
_diffrn_detector_area_resol_mean 8.26
_diffrn_measured_fraction_theta_full 0.986
_diffrn_measured_fraction_theta_max 0.906
_diffrn_measurement_device_type 'Bruker-Nonius X8kappa APEX II CCD system'
_diffrn_measurement_method 'phi and omega scans with narrow frames'
_diffrn_radiation_monochromator graphite
_diffrn_radiation_source 'fine-focus sealed tube'
_diffrn_radiation_type MoK\a
_diffrn_radiation_wavelength 0.71073
_diffrn_reflns_av_R_equivalents 0.0511
_diffrn_reflns_av_sigmaI/netI 0.0683
_diffrn_reflns_limit_h_max 11
_diffrn_reflns_limit_h_min -11
_diffrn_reflns_limit_k_max 22
_diffrn_reflns_limit_k_min -26
_diffrn_reflns_limit_l_max 14
_diffrn_reflns_limit_l_min -12
_diffrn_reflns_number 11734
_diffrn_reflns_theta_full 25.00
_diffrn_reflns_theta_max 28.61
_diffrn_reflns_theta_min 2.69
_diffrn_standards_number 'no decay'
_exptl_absorpt_coefficient_mu 0.761
_exptl_absorpt_correction_T_max 0.9388
_exptl_absorpt_correction_T_min 0.7765
_exptl_absorpt_correction_type multi-scan
_exptl_absorpt_process_details
; 
 SADABS: Area-Detector Absorption Correction. Bruker-AXS
 within v. 7.06 a (Bruker AXS, 2003).
;
_exptl_crystal_colour yellow
_exptl_crystal_density_diffrn 1.244
_exptl_crystal_density_method 'not measured'
_exptl_crystal_description needle
_exptl_crystal_F_000 684
_exptl_crystal_size_max 0.35
_exptl_crystal_size_mid 0.09
_exptl_crystal_size_min 0.08
_refine_diff_density_max 0.783
_refine_diff_density_min -0.584
_refine_diff_density_rms 0.086
_refine_ls_extinction_method none
_refine_ls_goodness_of_fit_ref 1.005
_refine_ls_hydrogen_treatment constr
_refine_ls_matrix_type full
_refine_ls_number_parameters 194
_refine_ls_number_reflns 3985
_refine_ls_number_restraints 0
_refine_ls_restrained_S_all 1.005
_refine_ls_R_factor_all 0.0714
_refine_ls_R_factor_gt 0.0411
_refine_ls_shift/su_max 0.001
_refine_ls_shift/su_mean 0.000
_refine_ls_structure_factor_coef Fsqd
_refine_ls_weighting_details 'calc w=1/[\s^2^(Fo^2^)+(0.0544P)^2^+0.0000P] where P=(Fo^2^+2Fc^2^)/3'
_refine_ls_weighting_scheme calc
_refine_ls_wR_factor_gt 0.0915
_refine_ls_wR_factor_ref 0.1008
_reflns_number_gt 2874
_reflns_number_total 3985
_reflns_threshold_expression >2sigma(I)
_cod_data_source_file om100190g_si_001.cif
_cod_data_source_block 2
_cod_depositor_comments
;
The following automatic conversions were performed:

'_symmetry_cell_setting' value 'Monoclinic' changed to 'monoclinic'
according to /home/saulius/struct/CIF-dictionaries/cif_core.dic
dictionary named 'cif_core.dic' version 2.4.1 from 2010-06-29.

Automatic conversion script
Id: cif_fix_values 1715 2011-07-08 13:25:40Z adriana 
;
_cod_original_sg_symbol_H-M P2(1)/n
_cod_database_code 4065911

loop_
_symmetry_equiv_pos_as_xyz
'x, y, z'
'-x+1/2, y+1/2, -z+1/2'
'-x, -y, -z'
'x-1/2, -y-1/2, z-1/2'

loop_
_atom_site_label
_atom_site_type_symbol
_atom_site_fract_x
_atom_site_fract_y
_atom_site_fract_z
_atom_site_U_iso_or_equiv
_atom_site_adp_type
_atom_site_occupancy
_atom_site_symmetry_multiplicity
_atom_site_calc_flag
_atom_site_refinement_flags
Mn1 Mn -0.04723(3) 0.564525(16) 0.01787(3) 0.01612(11) Uani 1 1 d .
C1 C 0.1881(2) 0.50876(11) 0.13354(18) 0.0181(4) Uani 1 1 d .
H1A H 0.2179 0.5571 0.1176 0.031(6) Uiso 1 1 d R
H1B H 0.2659 0.4827 0.1114 0.039(7) Uiso 1 1 d R
C2 C 0.1752(2) 0.50633(10) 0.27784(17) 0.0172(4) Uani 1 1 d .
C3 C 0.3211(3) 0.54243(12) 0.36819(19) 0.0242(5) Uani 1 1 d .
H3A H 0.3263 0.5891 0.3380 0.036 Uiso 1 1 d R
H3B H 0.4217 0.5185 0.3671 0.036 Uiso 1 1 d R
H3C H 0.3088 0.5429 0.4575 0.036 Uiso 1 1 d R
C4 C 0.1769(3) 0.43304(11) 0.32470(19) 0.0215(5) Uani 1 1 d .
H4A H 0.2791 0.4113 0.3210 0.032 Uiso 1 1 d R
H4B H 0.0845 0.4085 0.2682 0.032 Uiso 1 1 d R
H4C H 0.1680 0.4324 0.4150 0.032 Uiso 1 1 d R
C5 C 0.0122(2) 0.54005(11) 0.27956(17) 0.0167(4) Uani 1 1 d .
C6 C 0.0027(3) 0.60234(11) 0.33851(18) 0.0219(5) Uani 1 1 d .
H6 H 0.1006 0.6240 0.3853 0.026 Uiso 1 1 d R
C7 C -0.1452(3) 0.63355(12) 0.33072(19) 0.0271(5) Uani 1 1 d .
H7 H -0.1479 0.6763 0.3713 0.032 Uiso 1 1 d R
C8 C -0.2898(3) 0.60246(12) 0.2637(2) 0.0280(5) Uani 1 1 d .
H8 H -0.3914 0.6241 0.2573 0.034 Uiso 1 1 d R
C9 C -0.2853(3) 0.54009(12) 0.20635(19) 0.0259(5) Uani 1 1 d .
H9 H -0.3840 0.5184 0.1612 0.031 Uiso 1 1 d R
C10 C -0.1358(2) 0.50879(11) 0.21456(18) 0.0200(5) Uani 1 1 d .
H10 H -0.1339 0.4656 0.1756 0.024 Uiso 1 1 d R
C11 C -0.0827(2) 0.67011(10) -0.01119(17) 0.0156(4) Uani 1 1 d .
H11A H -0.1493 0.6761 -0.0980 0.013(5) Uiso 1 1 d R
H11B H -0.1542 0.6901 0.0427 0.016(5) Uiso 1 1 d R
C12 C 0.0607(2) 0.71983(10) 0.01048(17) 0.0147(4) Uani 1 1 d .
C13 C 0.1454(2) 0.72423(11) 0.15704(17) 0.0200(5) Uani 1 1 d .
H13A H 0.1892 0.6797 0.1891 0.030 Uiso 1 1 d R
H13B H 0.0664 0.7387 0.2042 0.030 Uiso 1 1 d R
H13C H 0.2347 0.7572 0.1717 0.030 Uiso 1 1 d R
C14 C 0.0010(2) 0.79172(11) -0.03443(18) 0.0192(5) Uani 1 1 d .
H14A H 0.0947 0.8224 -0.0192 0.029 Uiso 1 1 d R
H14B H -0.0741 0.8074 0.0152 0.029 Uiso 1 1 d R
H14C H -0.0554 0.7911 -0.1279 0.029 Uiso 1 1 d R
C15 C 0.1804(2) 0.69620(10) -0.06717(18) 0.0163(4) Uani 1 1 d .
C16 C 0.1303(2) 0.69612(11) -0.20446(18) 0.0196(5) Uani 1 1 d .
H16 H 0.0247 0.7124 -0.2479 0.024 Uiso 1 1 d R
C17 C 0.2319(3) 0.67279(11) -0.2779(2) 0.0260(5) Uani 1 1 d .
H17 H 0.1946 0.6728 -0.3706 0.031 Uiso 1 1 d R
C18 C 0.3866(3) 0.64953(12) -0.2174(2) 0.0295(5) Uani 1 1 d .
H18 H 0.4557 0.6332 -0.2679 0.035 Uiso 1 1 d R
C19 C 0.4394(3) 0.65025(12) -0.0832(2) 0.0290(5) Uani 1 1 d .
H19 H 0.5460 0.6346 -0.0406 0.035 Uiso 1 1 d R
C20 C 0.3376(2) 0.67372(11) -0.00904(19) 0.0232(5) Uani 1 1 d .
H20 H 0.3768 0.6743 0.0836 0.028 Uiso 1 1 d R

loop_
_atom_site_aniso_label
_atom_site_aniso_U_11
_atom_site_aniso_U_22
_atom_site_aniso_U_33
_atom_site_aniso_U_23
_atom_site_aniso_U_13
_atom_site_aniso_U_12
Mn1 0.01898(18) 0.01094(19) 0.01750(16) 0.00096(12) 0.00320(12) 0.00084(14)
C1 0.0198(10) 0.0145(12) 0.0199(10) 0.0006(8) 0.0050(8) 0.0003(9)
C2 0.0187(10) 0.0145(12) 0.0162(9) 0.0003(8) 0.0008(8) 0.0005(9)
C3 0.0232(11) 0.0235(13) 0.0212(10) -0.0011(9) -0.0020(9) 0.0016(10)
C4 0.0243(11) 0.0182(13) 0.0207(10) 0.0040(9) 0.0035(9) 0.0028(10)
C5 0.0210(11) 0.0174(12) 0.0113(9) 0.0028(8) 0.0036(8) 0.0006(9)
C6 0.0296(12) 0.0200(13) 0.0160(9) 0.0012(8) 0.0060(9) 0.0013(10)
C7 0.0365(13) 0.0251(14) 0.0213(10) 0.0017(9) 0.0106(10) 0.0099(11)
C8 0.0270(13) 0.0360(16) 0.0233(10) 0.0065(10) 0.0108(10) 0.0129(11)
C9 0.0202(11) 0.0354(15) 0.0229(10) 0.0046(10) 0.0072(9) 0.0000(10)
C10 0.0234(11) 0.0185(13) 0.0186(9) 0.0030(8) 0.0066(8) 0.0016(10)
C11 0.0170(10) 0.0140(12) 0.0138(9) 0.0006(8) 0.0007(8) -0.0004(8)
C12 0.0150(10) 0.0118(11) 0.0153(9) 0.0022(8) 0.0004(8) 0.0022(8)
C13 0.0246(11) 0.0151(12) 0.0171(9) 0.0001(8) -0.0001(8) -0.0011(10)
C14 0.0242(11) 0.0130(12) 0.0192(9) 0.0010(8) 0.0034(8) -0.0004(9)
C15 0.0179(10) 0.0085(11) 0.0219(9) 0.0009(8) 0.0040(8) -0.0038(9)
C16 0.0176(10) 0.0177(12) 0.0220(10) 0.0026(8) 0.0026(8) -0.0019(9)
C17 0.0318(13) 0.0235(14) 0.0249(10) -0.0011(9) 0.0114(10) -0.0041(10)
C18 0.0287(12) 0.0246(14) 0.0417(13) 0.0041(11) 0.0208(10) 0.0018(11)
C19 0.0176(11) 0.0262(15) 0.0437(13) 0.0093(11) 0.0091(10) 0.0045(10)
C20 0.0219(11) 0.0218(14) 0.0243(10) 0.0064(9) 0.0034(9) -0.0015(10)

loop_
_atom_type_symbol
_atom_type_description
_atom_type_scat_dispersion_real
_atom_type_scat_dispersion_imag
_atom_type_scat_source
C C 0.0033 0.0016 'International Tables Vol C Tables 4.2.6.8 and 6.1.1.4'
H H 0.0000 0.0000 'International Tables Vol C Tables 4.2.6.8 and 6.1.1.4'
Mn Mn 0.3368 0.7283 'International Tables Vol C Tables 4.2.6.8 and 6.1.1.4'

loop_
_geom_angle_atom_site_label_1
_geom_angle_atom_site_label_2
_geom_angle_atom_site_label_3
_geom_angle
_geom_angle_site_symmetry_1
_geom_angle_site_symmetry_3
C11 Mn1 C1 120.01(7) . 3_565
C11 Mn1 C1 127.73(7) . .
C1 Mn1 C1 106.92(6) 3_565 .
C11 Mn1 C10 117.78(6) . .
C1 Mn1 C10 94.93(7) 3_565 .
C1 Mn1 C10 76.82(6) . .
C11 Mn1 Mn1 159.27(5) . 3_565
C1 Mn1 Mn1 54.68(5) 3_565 3_565
C1 Mn1 Mn1 52.24(5) . 3_565
C10 Mn1 Mn1 82.91(5) . 3_565
C2 C1 Mn1 121.00(13) . 3_565
C2 C1 Mn1 104.84(11) . .
Mn1 C1 Mn1 73.08(6) 3_565 .
C2 C1 H1A 106.1 . .
Mn1 C1 H1A 126.5 3_565 .
Mn1 C1 H1A 71.6 . .
C2 C1 H1B 118.5 . .
Mn1 C1 H1B 74.9 3_565 .
Mn1 C1 H1B 135.1 . .
H1A C1 H1B 104.8 . .
C3 C2 C4 107.59(16) . .
C3 C2 C5 111.93(17) . .
C4 C2 C5 109.60(15) . .
C3 C2 C1 110.07(15) . .
C4 C2 C1 110.49(16) . .
C5 C2 C1 107.18(15) . .
C2 C3 H3A 109.5 . .
C2 C3 H3B 109.5 . .
H3A C3 H3B 109.5 . .
C2 C3 H3C 109.5 . .
H3A C3 H3C 109.5 . .
H3B C3 H3C 109.5 . .
C2 C4 H4A 109.5 . .
C2 C4 H4B 109.5 . .
H4A C4 H4B 109.5 . .
C2 C4 H4C 109.4 . .
H4A C4 H4C 109.5 . .
H4B C4 H4C 109.5 . .
C6 C5 C10 117.19(18) . .
C6 C5 C2 123.13(18) . .
C10 C5 C2 119.63(18) . .
C7 C6 C5 121.8(2) . .
C7 C6 H6 119.1 . .
C5 C6 H6 119.1 . .
C6 C7 C8 120.0(2) . .
C6 C7 H7 120.0 . .
C8 C7 H7 120.0 . .
C9 C8 C7 119.8(2) . .
C9 C8 H8 120.1 . .
C7 C8 H8 120.1 . .
C8 C9 C10 120.0(2) . .
C8 C9 H9 120.0 . .
C10 C9 H9 120.0 . .
C9 C10 C5 121.2(2) . .
C9 C10 Mn1 102.27(13) . .
C5 C10 Mn1 78.36(10) . .
C9 C10 H10 119.4 . .
C5 C10 H10 119.4 . .
Mn1 C10 H10 89.4 . .
C12 C11 Mn1 122.08(13) . .
C12 C11 H11A 108.1 . .
Mn1 C11 H11A 106.7 . .
C12 C11 H11B 103.7 . .
Mn1 C11 H11B 112.5 . .
H11A C11 H11B 101.9 . .
C13 C12 C11 109.18(14) . .
C13 C12 C14 106.79(16) . .
C11 C12 C14 111.10(15) . .
C13 C12 C15 111.11(15) . .
C11 C12 C15 109.73(15) . .
C14 C12 C15 108.90(14) . .
C12 C13 H13A 109.5 . .
C12 C13 H13B 109.5 . .
H13A C13 H13B 109.5 . .
C12 C13 H13C 109.5 . .
H13A C13 H13C 109.5 . .
H13B C13 H13C 109.5 . .
C12 C14 H14A 109.5 . .
C12 C14 H14B 109.5 . .
H14A C14 H14B 109.5 . .
C12 C14 H14C 109.5 . .
H14A C14 H14C 109.5 . .
H14B C14 H14C 109.5 . .
C20 C15 C16 116.84(17) . .
C20 C15 C12 123.65(16) . .
C16 C15 C12 119.51(17) . .
C17 C16 C15 121.3(2) . .
C17 C16 H16 119.3 . .
C15 C16 H16 119.3 . .
C18 C17 C16 120.60(19) . .
C18 C17 H17 119.7 . .
C16 C17 H17 119.7 . .
C19 C18 C17 119.11(18) . .
C19 C18 H18 120.5 . .
C17 C18 H18 120.4 . .
C18 C19 C20 120.4(2) . .
C18 C19 H19 119.8 . .
C20 C19 H19 119.8 . .
C15 C20 C19 121.67(19) . .
C15 C20 H20 119.2 . .
C19 C20 H20 119.2 . .

loop_
_geom_bond_atom_site_label_1
_geom_bond_atom_site_label_2
_geom_bond_distance
_geom_bond_site_symmetry_2
Mn1 C11 2.118(2) .
Mn1 C1 2.255(2) 3_565
Mn1 C1 2.327(2) .
Mn1 C10 2.6389(17) .
Mn1 Mn1 2.7286(6) 3_565
C1 C2 1.564(2) .
C1 Mn1 2.255(2) 3_565
C1 H1A 1.0139 .
C1 H1B 0.9162 .
C2 C3 1.527(3) .
C2 C4 1.529(3) .
C2 C5 1.542(3) .
C3 H3A 0.9800 .
C3 H3B 0.9800 .
C3 H3C 0.9800 .
C4 H4A 0.9800 .
C4 H4B 0.9800 .
C4 H4C 0.9800 .
C5 C6 1.392(3) .
C5 C10 1.406(3) .
C6 C7 1.383(3) .
C6 H6 0.9500 .
C7 C8 1.389(3) .
C7 H7 0.9500 .
C8 C9 1.378(3) .
C8 H8 0.9500 .
C9 C10 1.395(3) .
C9 H9 0.9500 .
C10 H10 0.9500 .
C11 C12 1.535(3) .
C11 H11A 0.9510 .
C11 H11B 1.0183 .
C12 C13 1.532(2) .
C12 C14 1.540(3) .
C12 C15 1.542(2) .
C13 H13A 0.9800 .
C13 H13B 0.9800 .
C13 H13C 0.9800 .
C14 H14A 0.9800 .
C14 H14B 0.9800 .
C14 H14C 0.9800 .
C15 C20 1.387(3) .
C15 C16 1.404(3) .
C16 C17 1.386(3) .
C16 H16 0.9500 .
C17 C18 1.380(3) .
C17 H17 0.9500 .
C18 C19 1.374(3) .
C18 H18 0.9500 .
C19 C20 1.395(3) .
C19 H19 0.9500 .
C20 H20 0.9500 .

loop_
_geom_torsion_atom_site_label_1
_geom_torsion_atom_site_label_2
_geom_torsion_atom_site_label_3
_geom_torsion_atom_site_label_4
_geom_torsion
_geom_torsion_site_symmetry_1
_geom_torsion_site_symmetry_4
C11 Mn1 C1 C2 87.86(14) . .
C1 Mn1 C1 C2 -118.44(14) 3_565 .
C10 Mn1 C1 C2 -27.24(12) . .
Mn1 Mn1 C1 C2 -118.44(14) 3_565 .
C11 Mn1 C1 Mn1 -153.70(6) . 3_565
C1 Mn1 C1 Mn1 0.0 3_565 3_565
C10 Mn1 C1 Mn1 91.21(6) . 3_565
Mn1 C1 C2 C3 160.42(14) 3_565 .
Mn1 C1 C2 C3 -120.65(15) . .
Mn1 C1 C2 C4 41.7(2) 3_565 .
Mn1 C1 C2 C4 120.67(14) . .
Mn1 C1 C2 C5 -77.63(18) 3_565 .
Mn1 C1 C2 C5 1.30(17) . .
C3 C2 C5 C6 10.4(2) . .
C4 C2 C5 C6 129.69(19) . .
C1 C2 C5 C6 -110.4(2) . .
C3 C2 C5 C10 -172.32(16) . .
C4 C2 C5 C10 -53.0(2) . .
C1 C2 C5 C10 66.9(2) . .
C10 C5 C6 C7 -1.9(3) . .
C2 C5 C6 C7 175.44(17) . .
C5 C6 C7 C8 0.6(3) . .
C6 C7 C8 C9 0.8(3) . .
C7 C8 C9 C10 -0.7(3) . .
C8 C9 C10 C5 -0.7(3) . .
C8 C9 C10 Mn1 -84.35(19) . .
C6 C5 C10 C9 1.9(3) . .
C2 C5 C10 C9 -175.51(16) . .
C6 C5 C10 Mn1 99.34(15) . .
C2 C5 C10 Mn1 -78.09(15) . .
C11 Mn1 C10 C9 42.57(17) . .
C1 Mn1 C10 C9 -85.23(15) 3_565 .
C1 Mn1 C10 C9 168.52(16) . .
Mn1 Mn1 C10 C9 -138.68(15) 3_565 .
C11 Mn1 C10 C5 -77.17(13) . .
C1 Mn1 C10 C5 155.03(12) 3_565 .
C1 Mn1 C10 C5 48.79(12) . .
Mn1 Mn1 C10 C5 101.58(12) 3_565 .
C1 Mn1 C11 C12 -133.17(13) 3_565 .
C1 Mn1 C11 C12 17.52(16) . .
C10 Mn1 C11 C12 112.21(13) . .
Mn1 Mn1 C11 C12 -64.3(2) 3_565 .
Mn1 C11 C12 C13 -69.78(18) . .
Mn1 C11 C12 C14 172.71(11) . .
Mn1 C11 C12 C15 52.22(18) . .
C13 C12 C15 C20 7.7(3) . .
C11 C12 C15 C20 -113.1(2) . .
C14 C12 C15 C20 125.0(2) . .
C13 C12 C15 C16 -173.09(17) . .
C11 C12 C15 C16 66.1(2) . .
C14 C12 C15 C16 -55.7(2) . .
C20 C15 C16 C17 1.8(3) . .
C12 C15 C16 C17 -177.46(19) . .
C15 C16 C17 C18 -0.7(3) . .
C16 C17 C18 C19 -0.5(3) . .
C17 C18 C19 C20 0.4(3) . .
C16 C15 C20 C19 -1.9(3) . .
C12 C15 C20 C19 177.4(2) . .
C18 C19 C20 C15 0.8(3) . .
